data_7116785
loop_
_publ_author_name
'Michael R. Chapman'
'Christopher M. Pask'
'Alireza Ariafard'
'Charlotte E. Willans'

_publ_section_title
;
 sigma-Alkenyl endo-palladacycle formation via regiospecific
 functionalisation of an unreactive NHC-tethered C(sp2)-H bond
;
_journal_name_full Chem.Commun.
_journal_page_first 5513
_journal_paper_doi 10.1039/C4cc10163D
_journal_volume 51
_journal_year 2015
_chemical_absolute_configuration unk
_chemical_formula_moiety 'C14 H15 N4 O Pd, F6 Sb'
_chemical_formula_sum 'C14 H15 F6 N4 O Pd Sb'
_chemical_formula_weight 597.45
_chemical_name_systematic 3.SbF6
_space_group_crystal_system monoclinic
_space_group_IT_number 4
_space_group_name_Hall 'P 2yb'
_space_group_name_H-M_alt 'P 1 21 1'
_symmetry_space_group_name_Hall 'P 2yb'
_symmetry_space_group_name_H-M 'P 1 21 1'
_atom_sites_solution_hydrogens geom
_atom_sites_solution_primary direct
_atom_sites_solution_secondary difmap
_audit_creation_date 2014-10-29
_audit_creation_method
;
Olex2 1.2
(compiled 2014.09.19 svn.r3010 for OlexSys, GUI svn.r4874)
;
_audit_update_record
;
2014-10-30 deposited with the CCDC.
2015-01-22 downloaded from the CCDC.
;
_cell_angle_alpha 90.00
_cell_angle_beta 90.568(8)
_cell_angle_gamma 90.00
_cell_formula_units_Z 4
_cell_length_a 13.0668(11)
_cell_length_b 6.8152(4)
_cell_length_c 21.0073(18)
_cell_measurement_reflns_used 4250
_cell_measurement_temperature 119.99(18)
_cell_measurement_theta_max 26.7420
_cell_measurement_theta_min 3.1320
_cell_volume 1870.7(3)
_computing_cell_refinement
;
CrysAlisPro, Agilent Technologies,
Version 1.171.36.28e (release 10-06-2013 CrysAlis171 .NET)
(compiled Jun 10 2013,11:58:50)
;
_computing_data_collection
;
CrysAlisPro, Agilent Technologies,
Version 1.171.36.28e (release 10-06-2013 CrysAlis171 .NET)
(compiled Jun 10 2013,11:58:50)
;
_computing_data_reduction
;
CrysAlisPro, Agilent Technologies,
Version 1.171.36.28e (release 10-06-2013 CrysAlis171 .NET)
(compiled Jun 10 2013,11:58:50)
;
_computing_molecular_graphics 'Olex2 (Dolomanov et al., 2009)'
_computing_publication_material 'Olex2 (Dolomanov et al., 2009)'
_computing_structure_refinement 'ShelXL (Sheldrick, 2008)'
_computing_structure_solution 'ShelXS (Sheldrick, 2008)'
_diffrn_ambient_temperature 119.99(18)
_diffrn_detector_area_resol_mean 5.3095
_diffrn_measured_fraction_theta_full 0.998
_diffrn_measured_fraction_theta_max 0.998
_diffrn_measurement_details
;
  1 omega   -7.00   80.00   1.0000  120.0000
omega____ theta____ kappa____ phi______ frames
    -       13.1072   37.0000  120.0000 87

  2 omega    3.00   79.00   1.0000  120.0000
omega____ theta____ kappa____ phi______ frames
    -       13.1072   57.0000 -150.0000 76

  3 omega  -50.00  -23.00   1.0000  120.0000
omega____ theta____ kappa____ phi______ frames
    -       13.1072  -57.0000  -60.0000 27

  4 omega    7.00   38.00   1.0000  120.0000
omega____ theta____ kappa____ phi______ frames
    -       13.1072  -57.0000  -60.0000 31

  5 omega   -7.00   22.00   1.0000  120.0000
omega____ theta____ kappa____ phi______ frames
    -       13.1072   37.0000   30.0000 29

  6 omega  -19.00    6.00   1.0000  120.0000
omega____ theta____ kappa____ phi______ frames
    -      -13.8884  -57.0000 -180.0000 25

  7 omega  -39.00   -2.00   1.0000  120.0000
omega____ theta____ kappa____ phi______ frames
    -      -13.8884  -37.0000 -150.0000 37
;
_diffrn_measurement_device_type 'SuperNova, Dual, Cu at zero, Atlas'
_diffrn_measurement_method '\w scans'
_diffrn_orient_matrix_UB_11 0.0457462000
_diffrn_orient_matrix_UB_12 0.0290639000
_diffrn_orient_matrix_UB_13 0.0157805000
_diffrn_orient_matrix_UB_21 0.0288484000
_diffrn_orient_matrix_UB_22 -0.0315313000
_diffrn_orient_matrix_UB_23 -0.0265710000
_diffrn_orient_matrix_UB_31 -0.0044410000
_diffrn_orient_matrix_UB_32 0.0948446000
_diffrn_orient_matrix_UB_33 -0.0136267000
_diffrn_radiation_monochromator mirror
_diffrn_radiation_type MoK\a
_diffrn_radiation_wavelength 0.71073
_diffrn_reflns_av_R_equivalents 0.0535
_diffrn_reflns_av_unetI/netI 0.0728
_diffrn_reflns_limit_h_max 15
_diffrn_reflns_limit_h_min -15
_diffrn_reflns_limit_k_max 8
_diffrn_reflns_limit_k_min -8
_diffrn_reflns_limit_l_max 25
_diffrn_reflns_limit_l_min -25
_diffrn_reflns_number 12591
_diffrn_reflns_theta_full 25.02
_diffrn_reflns_theta_max 25.02
_diffrn_reflns_theta_min 3.14
_diffrn_source 'SuperNova (Mo) X-ray Source'
_exptl_absorpt_coefficient_mu 2.474
_exptl_absorpt_correction_T_max 0.928
_exptl_absorpt_correction_T_min 0.860
_exptl_absorpt_correction_type analytical
_exptl_absorpt_process_details
;
CrysAlisPro, Agilent Technologies,
Version 1.171.36.28e (release 10-06-2013 CrysAlis171 .NET)
(compiled Jun 10 2013,11:58:50)
Analytical numeric absorption correction using a multifaceted crystal
model based on expressions derived by R.C. Clark & J.S. Reid.
(Clark, R. C. & Reid, J. S. (1995). Acta Cryst. A51, 887-897)
;
_exptl_crystal_colour colourless
_exptl_crystal_colour_primary colourless
_exptl_crystal_density_diffrn 2.121
_exptl_crystal_density_method 'not measured'
_exptl_crystal_description irregular
_exptl_crystal_F_000 1144
_exptl_crystal_size_max 0.09
_exptl_crystal_size_mid 0.04
_exptl_crystal_size_min 0.03
_refine_diff_density_max 2.788
_refine_diff_density_min -2.171
_refine_diff_density_rms 0.289
_refine_ls_abs_structure_details 'Flack H D (1983), Acta Cryst. A39, 876-881'
_refine_ls_abs_structure_Flack 0.00
_refine_ls_extinction_method none
_refine_ls_goodness_of_fit_ref 1.071
_refine_ls_hydrogen_treatment constr
_refine_ls_matrix_type full
_refine_ls_number_parameters 241
_refine_ls_number_reflns 6225
_refine_ls_number_restraints 87
_refine_ls_restrained_S_all 1.066
_refine_ls_R_factor_all 0.1393
_refine_ls_R_factor_gt 0.1189
_refine_ls_shift/su_max 0.001
_refine_ls_shift/su_mean 0.000
_refine_ls_structure_factor_coef Fsqd
_refine_ls_weighting_details 'calc w=1/[\s^2^(Fo^2^)+(0.1480P)^2^+67.8856P] where P=(Fo^2^+2Fc^2^)/3'
_refine_ls_weighting_scheme calc
_refine_ls_wR_factor_gt 0.3056
_refine_ls_wR_factor_ref 0.3264
_reflns_number_gt 5147
_reflns_number_total 6225
_reflns_threshold_expression >2sigma(I)
_cod_data_source_file c4cc10163d2.cif
_cod_data_source_block mrc139_mo_b2
_cod_database_code 7116785
_chemical_oxdiff_formula 'C14 H15 N4 O1 Pd1 Sb1 F6'
_reflns_odcompleteness_completeness 99.72
_reflns_odcompleteness_iscentric 1
_reflns_odcompleteness_theta 24.97
_olex2_refinement_description
;
1. Fixed Uiso
 At 1.2 times of:
  All C(H) groups, All C(H,H) groups
 At 1.5 times of:
  All C(H,H,H) groups
2. Restrained distances
 O1-C9
 1.34 with sigma of 0.02
 O1-C12
 1.41 with sigma of 0.01
 C28-C27 = C14-C13
 1.5 with sigma of 0.02
 N8-C27 = N4-C13
 1.1 with sigma of 0.02
 N6-C18 = N5-C18 = N2-C4 = N1-C4
 1.34 with sigma of 0.02
 N1-C5 = N2-C6 = N6-C20 = N5-C19
 1.37 with sigma of 0.02
 C20-C19 = C6-C5
 1.35 with sigma of 0.02
 N3-C7 = N3-C11 = N7-C21 = N7-C25
 1.34 with sigma of 0.02
 Sb2-F11 \\sim Sb2-F7 \\sim Sb2-F8 \\sim Sb2-F9 \\sim Sb2-F10 \\sim Sb2-F12
\\sim Sb1-F3 \\sim Sb1-F4 ~
 Sb1-F6 \\sim Sb1-F5 \\sim Sb1-F2 \\sim Sb1-F1
 with sigma of 0.02
3.a Secondary CH2 refined with riding coordinates:
 C17(H17A,H17B), C3(H3A,H3B)
3.b Me refined with riding coordinates:
 C26(H26A,H26B,H26C), C28(H28A,H28B,H28C), C14(H14A,H14B,H14C)
3.c Aromatic/amide H refined with riding coordinates:
 C15(H15), C16(H16), C19(H19), C20(H20), C22(H22), C24(H24), C25(H25), C1(H1),
 C2(H2), C5(H5), C6(H6), C8(H8), C11(H11), C10(H10)
3.d Idealised Me refined as rotating group:
 C12(H12A,H12B,H12C)
;
_olex2_submission_special_instructions 'No special instructions were received'

loop_
_space_group_symop_id
_space_group_symop_operation_xyz
1 'x, y, z'
2 '-x, y+1/2, -z'

loop_
_atom_site_label
_atom_site_type_symbol
_atom_site_fract_x
_atom_site_fract_y
_atom_site_fract_z
_atom_site_U_iso_or_equiv
_atom_site_adp_type
_atom_site_occupancy
_atom_site_calc_flag
_atom_site_disorder_assembly
_atom_site_disorder_group
_atom_site_refinement_flags_posn
Pd2 Pd 1.63194(15) 0.1824(3) 0.46965(12) 0.0433(6) Uani 1 d . . .
O2 O 1.1600(14) 0.175(5) 0.4302(9) 0.050(4) Uiso 1 d . . .
N5 N 1.6139(18) 0.132(4) 0.6108(9) 0.051(6) Uiso 1 d . . D
N6 N 1.4747(12) 0.182(5) 0.5553(8) 0.039(5) Uiso 1 d . . D
N7 N 1.4730(17) 0.203(5) 0.4497(9) 0.053(7) Uiso 1 d . . D
N8 N 1.6823(18) 0.139(4) 0.3759(11) 0.047(6) Uiso 1 d . . D
C15 C 1.773(2) 0.192(6) 0.5059(12) 0.042(6) Uiso 1 d . . .
H15 H 1.8286 0.2029 0.4786 0.050 Uiso 1 calc . . R
C16 C 1.791(3) 0.182(9) 0.5722(15) 0.061(8) Uiso 1 d . . .
H16 H 1.8598 0.1678 0.5823 0.073 Uiso 1 calc . . R
C17 C 1.726(3) 0.188(11) 0.6294(18) 0.074(10) Uiso 1 d . . .
H17A H 1.7282 0.3182 0.6477 0.088 Uiso 1 calc . . R
H17B H 1.7526 0.0958 0.6609 0.088 Uiso 1 calc . . R
C18 C 1.5801(11) 0.181(4) 0.5540(7) 0.016(3) Uiso 1 d . . D
C19 C 1.5374(19) 0.167(11) 0.6541(14) 0.081(10) Uiso 1 d . . D
H19 H 1.5442 0.1880 0.6977 0.097 Uiso 1 calc . . R
C20 C 1.450(2) 0.164(9) 0.6184(10) 0.063(8) Uiso 1 d . . D
H20 H 1.3838 0.1511 0.6342 0.075 Uiso 1 calc . . R
C21 C 1.4179(17) 0.180(6) 0.5020(9) 0.035(5) Uiso 1 d . . D
C22 C 1.305(2) 0.200(6) 0.5025(13) 0.043(7) Uiso 1 d . . .
H22 H 1.2680 0.2242 0.5393 0.052 Uiso 1 calc . . R
C23 C 1.259(2) 0.179(9) 0.4426(14) 0.054(7) Uiso 1 d . . .
C24 C 1.315(2) 0.165(8) 0.3860(14) 0.052(7) Uiso 1 d . . .
H24 H 1.2850 0.1291 0.3475 0.063 Uiso 1 calc . . R
C25 C 1.427(2) 0.211(5) 0.3921(12) 0.053(8) Uiso 1 d . . D
H25 H 1.4645 0.2455 0.3564 0.064 Uiso 1 calc . . R
C26 C 1.096(2) 0.210(5) 0.4824(13) 0.048(8) Uiso 1 d . . .
H26A H 1.0288 0.2417 0.4675 0.072 Uiso 1 calc . . R
H26B H 1.1233 0.3170 0.5071 0.072 Uiso 1 calc . . R
H26C H 1.0938 0.0941 0.5085 0.072 Uiso 1 calc . . R
C27 C 1.695(4) 0.193(8) 0.3267(13) 0.101(14) Uiso 1 d . . D
C28 C 1.718(3) 0.108(7) 0.2624(17) 0.073(12) Uiso 1 d . . D
H28A H 1.7030 0.2029 0.2300 0.110 Uiso 1 calc . . R
H28B H 1.6769 -0.0072 0.2556 0.110 Uiso 1 calc . . R
H28C H 1.7892 0.0723 0.2606 0.110 Uiso 1 calc . . R
C1 C 0.7847(16) 0.116(3) 0.0845(10) 0.018(4) Uiso 1 d . . .
H1 H 0.7692 0.0432 0.1206 0.022 Uiso 1 calc . . R
Pd1 Pd 0.9272(2) 0.1652(6) 0.05726(11) 0.0604(7) Uani 1 d . . .
O1 O 1.293(3) 0.114(8) -0.122(2) 0.137(16) Uiso 1 d A 1 D
N1 N 0.7893(18) 0.133(5) -0.0603(12) 0.063(8) Uiso 1 d . . D
N2 N 0.9479(17) 0.154(6) -0.0764(9) 0.059(7) Uiso 1 d A . D
C2 C 0.705(3) 0.203(7) 0.0427(17) 0.066(10) Uiso 1 d . . .
H2 H 0.6647 0.3071 0.0564 0.079 Uiso 1 calc . . R
C3 C 0.691(4) 0.112(7) -0.026(2) 0.086(13) Uiso 1 d . . .
H3A H 0.6727 -0.0249 -0.0231 0.103 Uiso 1 calc . . R
H3B H 0.6375 0.1810 -0.0492 0.103 Uiso 1 calc . . R
N4 N 0.992(2) 0.146(7) 0.1494(13) 0.072(8) Uiso 1 d . . D
C4 C 0.8789(14) 0.159(5) -0.0307(10) 0.038(6) Uiso 1 d . . D
C5 C 0.805(2) 0.200(7) -0.1213(14) 0.069(10) Uiso 1 d . . D
H5 H 0.7571 0.2607 -0.1477 0.083 Uiso 1 calc . . R
C6 C 0.9036(19) 0.163(7) -0.1352(11) 0.054(7) Uiso 1 d . . D
H6 H 0.9335 0.1473 -0.1749 0.065 Uiso 1 calc . . R
C9 C 1.227(4) 0.132(11) -0.073(2) 0.107(17) Uiso 1 d . . D
C8 C 1.128(3) 0.138(7) -0.098(2) 0.078(12) Uiso 1 d A . .
H8 H 1.1154 0.1344 -0.1415 0.093 Uiso 1 calc . . R
C7 C 1.053(2) 0.149(6) -0.0560(10) 0.052(7) Uiso 1 d . . D
N3 N 1.0663(17) 0.165(6) 0.0080(9) 0.053(6) Uiso 1 d A . D
C11 C 1.162(2) 0.145(8) 0.029(2) 0.082(12) Uiso 1 d . . D
H11 H 1.1750 0.1372 0.0728 0.098 Uiso 1 calc A . R
C10 C 1.248(2) 0.136(5) -0.0146(13) 0.043(7) Uiso 1 d A . .
H10 H 1.3151 0.1331 0.0001 0.051 Uiso 1 calc . . R
C12 C 1.395(4) 0.137(16) -0.101(3) 0.16(3) Uiso 1 d . . D
H12A H 1.4407 0.1042 -0.1353 0.239 Uiso 1 calc A . GR
H12B H 1.4081 0.0520 -0.0657 0.239 Uiso 1 calc A . GR
H12C H 1.4063 0.2708 -0.0887 0.239 Uiso 1 calc A . GR
C13 C 1.041(2) 0.140(6) 0.1932(12) 0.060(9) Uiso 1 d . . D
C14 C 1.083(3) 0.099(6) 0.2588(13) 0.062(9) Uiso 1 d . . D
H14A H 1.1399 0.0114 0.2558 0.094 Uiso 1 calc . . R
H14B H 1.0304 0.0399 0.2842 0.094 Uiso 1 calc . . R
H14C H 1.1045 0.2198 0.2782 0.094 Uiso 1 calc . . R
Sb1 Sb 1.0748(2) 0.1578(13) -0.31672(13) 0.128(2) Uani 1 d B 1 .
F1 F 1.2095(11) 0.128(3) -0.3379(9) 0.067(6) Uiso 1 d B 1 .
F2 F 1.037(3) 0.350(4) -0.3746(13) 0.099(10) Uiso 1 d B 1 .
F3 F 1.103(3) 0.304(5) -0.2456(13) 0.124(12) Uiso 1 d B 1 .
F4 F 0.9427(14) 0.230(4) -0.2945(14) 0.105(9) Uiso 1 d B 1 .
F5 F 1.098(3) -0.050(4) -0.2630(16) 0.123(12) Uiso 1 d B 1 .
F6 F 1.066(3) -0.026(5) -0.3816(15) 0.123(14) Uiso 1 d B 1 .
Sb2 Sb 1.40026(17) 0.1616(5) 0.18688(11) 0.0617(7) Uani 1 d . . .
F7 F 1.394(2) 0.356(3) 0.1264(10) 0.084(7) Uiso 1 d . . .
F8 F 1.487(3) -0.001(6) 0.144(2) 0.163(17) Uiso 1 d . . .
F9 F 1.275(2) 0.071(8) 0.158(2) 0.19(2) Uiso 1 d . . .
F10 F 1.394(2) -0.033(3) 0.2479(11) 0.095(8) Uiso 1 d . . .
F11 F 1.495(3) 0.295(6) 0.2354(19) 0.147(15) Uiso 1 d . . .
F12 F 1.321(2) 0.320(4) 0.2376(14) 0.105(9) Uiso 1 d . . .

loop_
_atom_site_aniso_label
_atom_site_aniso_U_11
_atom_site_aniso_U_22
_atom_site_aniso_U_33
_atom_site_aniso_U_23
_atom_site_aniso_U_13
_atom_site_aniso_U_12
Pd2 0.0350(9) 0.0173(8) 0.0775(14) -0.0106(14) -0.0005(10) -0.0005(12)
Pd1 0.0811(16) 0.0515(16) 0.0486(12) -0.0223(16) 0.0045(11) 0.0189(19)
Sb1 0.0593(15) 0.266(6) 0.0582(14) 0.036(4) 0.0110(12) -0.051(4)
Sb2 0.0626(13) 0.0539(15) 0.0687(13) -0.0066(16) -0.0032(10) 0.0080(16)

loop_
_atom_type_symbol
_atom_type_description
_atom_type_scat_dispersion_real
_atom_type_scat_dispersion_imag
_atom_type_scat_source
C C 0.0033 0.0016 'International Tables Vol C Tables 4.2.6.8 and 6.1.1.4'
H H 0.0000 0.0000 'International Tables Vol C Tables 4.2.6.8 and 6.1.1.4'
F F 0.0171 0.0103 'International Tables Vol C Tables 4.2.6.8 and 6.1.1.4'
N N 0.0061 0.0033 'International Tables Vol C Tables 4.2.6.8 and 6.1.1.4'
O O 0.0106 0.0060 'International Tables Vol C Tables 4.2.6.8 and 6.1.1.4'
Pd Pd -0.9988 1.0072 'International Tables Vol C Tables 4.2.6.8 and 6.1.1.4'
Sb Sb -0.5866 1.5461 'International Tables Vol C Tables 4.2.6.8 and 6.1.1.4'

loop_
_exptl_crystal_face_index_h
_exptl_crystal_face_index_k
_exptl_crystal_face_index_l
_exptl_crystal_face_perp_dist
_exptl_oxdiff_crystal_face_indexfrac_h
_exptl_oxdiff_crystal_face_indexfrac_k
_exptl_oxdiff_crystal_face_indexfrac_l
_exptl_oxdiff_crystal_face_x
_exptl_oxdiff_crystal_face_y
_exptl_oxdiff_crystal_face_z
5 9 -2 0.0545 4.9789 8.9824 -1.9760 0.4577 -0.0871 0.8568
6 1 -28 0.0293 5.9307 0.9844 -27.9787 -0.1416 0.8835 0.4483
-1 10 1 0.0478 -1.0142 9.9835 1.0150 0.2598 -0.3710 0.9376
1 -10 -1 0.0478 1.0142 -9.9835 -1.0150 -0.2598 0.3710 -0.9376
18 0 4 0.0183 18.0052 -0.0027 4.0275 0.8871 0.4125 -0.1351
-18 0 -4 0.0183 -18.0052 0.0027 -4.0275 -0.8871 -0.4125 0.1351
0 0 -30 0.0271 -0.0709 -0.0132 -29.9893 -0.4769 0.7952 0.4077
1 -1 29 0.0096 1.0700 -0.9857 28.9896 0.4778 -0.7083 -0.4933
1 0 30 0.0073 1.0707 0.0130 29.9909 0.5226 -0.7664 -0.4122

loop_
_geom_angle_atom_site_label_1
_geom_angle_atom_site_label_2
_geom_angle_atom_site_label_3
_geom_angle
N8 Pd2 N7 98.0(8)
C15 Pd2 N7 167.6(11)
C15 Pd2 N8 93.7(10)
C18 Pd2 N7 80.1(7)
C18 Pd2 N8 171.4(11)
C18 Pd2 C15 88.9(9)
C23 O2 C26 115(2)
C18 N5 C17 118(2)
C18 N5 C19 109(2)
C19 N5 C17 119(3)
C20 N6 C18 105.3(18)
C21 N6 C18 122.1(16)
C21 N6 C20 132.1(19)
C21 N7 Pd2 111.5(16)
C21 N7 C25 120(2)
C25 N7 Pd2 127.5(19)
C27 N8 Pd2 151(4)
Pd2 C15 H15 119.5
C16 C15 Pd2 121(2)
C16 C15 H15 119.5
C15 C16 H16 112.1
C15 C16 C17 136(3)
C17 C16 H16 112.1
N5 C17 H17A 109.8
N5 C17 H17B 109.8
C16 C17 N5 109(3)
C16 C17 H17A 109.8
C16 C17 H17B 109.8
H17A C17 H17B 108.2
N5 C18 Pd2 136.8(15)
N5 C18 N6 108.2(17)
N6 C18 Pd2 112.5(11)
N5 C19 H19 127.9
C20 C19 N5 104(3)
C20 C19 H19 127.9
N6 C20 H20 125.6
C19 C20 N6 109(2)
C19 C20 H20 125.6
N6 C21 C22 122.6(18)
N7 C21 N6 112.9(19)
N7 C21 C22 123(2)
C21 C22 H22 123.1
C23 C22 C21 114(2)
C23 C22 H22 123.1
O2 C23 C22 126(3)
O2 C23 C24 110(3)
C22 C23 C24 123(3)
C23 C24 H24 122.4
C23 C24 C25 115(3)
C25 C24 H24 122.4
N7 C25 C24 120(3)
N7 C25 H25 120.2
C24 C25 H25 120.2
O2 C26 H26A 109.5
O2 C26 H26B 109.5
O2 C26 H26C 109.5
H26A C26 H26B 109.5
H26A C26 H26C 109.5
H26B C26 H26C 109.5
N8 C27 C28 138(5)
C27 C28 H28A 109.5
C27 C28 H28B 109.5
C27 C28 H28C 109.5
H28A C28 H28B 109.5
H28A C28 H28C 109.5
H28B C28 H28C 109.5
Pd1 C1 H1 122.7
C2 C1 H1 122.7
C2 C1 Pd1 114.7(19)
C1 Pd1 N4 95.3(10)
C1 Pd1 N3 164.2(10)
C4 Pd1 C1 88.5(8)
C4 Pd1 N4 173.3(14)
C4 Pd1 N3 78.8(8)
N3 Pd1 N4 96.5(10)
C9 O1 C12 111(5)
C4 N1 C3 123(3)
C4 N1 C5 104(2)
C5 N1 C3 128(3)
C4 N2 C6 112(2)
C4 N2 C7 116.1(19)
C6 N2 C7 132(2)
C1 C2 H2 121.4
C1 C2 C3 117(4)
C3 C2 H2 121.4
N1 C3 C2 108(3)
N1 C3 H3A 110.0
N1 C3 H3B 110.0
C2 C3 H3A 110.0
C2 C3 H3B 110.0
H3A C3 H3B 108.4
C13 N4 Pd1 168(3)
N1 C4 Pd1 136.1(18)
N2 C4 Pd1 118.2(15)
N2 C4 N1 105(2)
N1 C5 H5 126.5
C6 C5 N1 107(3)
C6 C5 H5 126.5
N2 C6 H6 128.9
C5 C6 N2 102(2)
C5 C6 H6 128.9
O1 C9 C8 109(4)
C10 C9 O1 128(5)
C10 C9 C8 124(4)
C9 C8 H8 121.6
C7 C8 C9 117(4)
C7 C8 H8 121.6
C8 C7 N2 121(2)
C8 C7 N3 125(3)
N3 C7 N2 114(2)
C7 N3 Pd1 112.5(18)
C11 N3 Pd1 131(2)
C11 N3 C7 116(3)
N3 C11 H11 119.4
N3 C11 C10 121(3)
C10 C11 H11 119.4
C9 C10 C11 117(3)
C9 C10 H10 121.3
C11 C10 H10 121.3
N4 C13 C14 164(4)
C13 C14 H14A 109.5
C13 C14 H14B 109.5
C13 C14 H14C 109.5
H14A C14 H14B 109.5
H14A C14 H14C 109.5
H14B C14 H14C 109.5
F1 Sb1 F2 99.6(13)
F1 Sb1 F4 171.0(13)
F1 Sb1 F5 84.9(15)
F1 Sb1 F6 78.3(15)
F2 Sb1 F4 74.8(15)
F3 Sb1 F1 94.3(14)
F3 Sb1 F2 101.6(17)
F3 Sb1 F4 80.2(16)
F3 Sb1 F5 83.5(19)
F3 Sb1 F6 168.0(19)
F5 Sb1 F2 172.8(17)
F5 Sb1 F4 101.4(16)
F5 Sb1 F6 86.4(19)
F6 Sb1 F2 89.0(13)
F6 Sb1 F4 108.3(16)
F7 Sb2 F9 89.2(19)
F7 Sb2 F10 174.8(13)
F7 Sb2 F11 92.9(17)
F7 Sb2 F12 87.6(14)
F8 Sb2 F7 96.7(18)
F8 Sb2 F9 101(2)
F8 Sb2 F10 86.7(19)
F8 Sb2 F11 99(2)
F8 Sb2 F12 174.1(19)
F9 Sb2 F10 86(2)
F11 Sb2 F9 160(2)
F11 Sb2 F10 90.4(17)
F11 Sb2 F12 76.7(17)
F12 Sb2 F9 83(2)
F12 Sb2 F10 89.3(14)

loop_
_geom_bond_atom_site_label_1
_geom_bond_atom_site_label_2
_geom_bond_distance
Pd2 N7 2.12(2)
Pd2 N8 2.10(2)
Pd2 C15 1.99(3)
Pd2 C18 1.904(15)
O2 C23 1.32(3)
O2 C26 1.40(3)
N5 C17 1.56(4)
N5 C18 1.309(17)
N5 C19 1.379(19)
N6 C18 1.379(16)
N6 C20 1.376(18)
N6 C21 1.34(3)
N7 C21 1.330(17)
N7 C25 1.346(18)
N8 C27 1.110(19)
C15 H15 0.9300
C15 C16 1.41(4)
C16 H16 0.9300
C16 C17 1.47(5)
C17 H17A 0.9700
C17 H17B 0.9700
C19 H19 0.9300
C19 C20 1.364(19)
C20 H20 0.9300
C21 C22 1.48(3)
C22 H22 0.9300
C22 C23 1.39(4)
C23 C24 1.40(4)
C24 H24 0.9300
C24 C25 1.50(4)
C25 H25 0.9300
C26 H26A 0.9600
C26 H26B 0.9600
C26 H26C 0.9600
C27 C28 1.504(19)
C28 H28A 0.9600
C28 H28B 0.9600
C28 H28C 0.9600
C1 H1 0.9300
C1 Pd1 1.98(2)
C1 C2 1.48(4)
Pd1 N4 2.11(2)
Pd1 C4 1.95(2)
Pd1 N3 2.10(2)
O1 C9 1.356(19)
O1 C12 1.409(10)
N1 C3 1.48(5)
N1 C4 1.333(18)
N1 C5 1.380(19)
N2 C4 1.324(17)
N2 C6 1.362(18)
N2 C7 1.43(3)
C2 H2 0.9300
C2 C3 1.58(6)
C3 H3A 0.9700
C3 H3B 0.9700
N4 C13 1.119(18)
C5 H5 0.9300
C5 C6 1.346(19)
C6 H6 0.9300
C9 C8 1.38(6)
C9 C10 1.26(6)
C8 H8 0.9300
C8 C7 1.33(5)
C7 N3 1.359(18)
N3 C11 1.336(19)
C11 H11 0.9300
C11 C10 1.46(5)
C10 H10 0.9300
C12 H12A 0.9600
C12 H12B 0.9600
C12 H12C 0.9600
C13 C14 1.503(18)
C14 H14A 0.9600
C14 H14B 0.9600
C14 H14C 0.9600
Sb1 F1 1.830(14)
Sb1 F2 1.853(15)
Sb1 F3 1.828(16)
Sb1 F4 1.859(15)
Sb1 F5 1.836(16)
Sb1 F6 1.853(16)
Sb2 F7 1.835(15)
Sb2 F8 1.833(17)
Sb2 F9 1.842(17)
Sb2 F10 1.846(15)
Sb2 F11 1.839(16)
Sb2 F12 1.841(16)

loop_
_geom_torsion_atom_site_label_1
_geom_torsion_atom_site_label_2
_geom_torsion_atom_site_label_3
_geom_torsion_atom_site_label_4
_geom_torsion
Pd2 N7 C21 N6 10(5)
Pd2 N7 C21 C22 176(3)
Pd2 N7 C25 C24 162(3)
Pd2 N8 C27 C28 -165(4)
Pd2 C15 C16 C17 -9(10)
O2 C23 C24 C25 167(4)
N5 C19 C20 N6 -16(7)
N6 C21 C22 C23 -176(4)
N7 Pd2 N8 C27 69(7)
N7 Pd2 C15 C16 31(10)
N7 Pd2 C18 N5 162(4)
N7 Pd2 C18 N6 3(3)
N7 C21 C22 C23 20(6)
N8 Pd2 N7 C21 164(3)
N8 Pd2 N7 C25 -8(4)
N8 Pd2 C15 C16 -168(4)
N8 Pd2 C18 N5 85(6)
N8 Pd2 C18 N6 -74(6)
C15 Pd2 N7 C21 -35(8)
C15 Pd2 N7 C25 153(6)
C15 Pd2 N8 C27 -107(7)
C15 Pd2 C18 N5 -23(4)
C15 Pd2 C18 N6 178(3)
C15 C16 C17 N5 21(10)
C17 N5 C18 Pd2 41(5)
C17 N5 C18 N6 -159(4)
C17 N5 C19 C20 162(5)
C18 Pd2 N7 C21 -8(3)
C18 Pd2 N7 C25 -179(4)
C18 Pd2 N8 C27 146(7)
C18 Pd2 C15 C16 4(4)
C18 N5 C17 C16 -32(6)
C18 N5 C19 C20 23(6)
C18 N6 C20 C19 5(6)
C18 N6 C21 N7 -8(6)
C18 N6 C21 C22 -174(4)
C19 N5 C17 C16 -167(5)
C19 N5 C18 Pd2 180(4)
C19 N5 C18 N6 -21(5)
C20 N6 C18 Pd2 175(3)
C20 N6 C18 N5 10(4)
C20 N6 C21 N7 -180(5)
C20 N6 C21 C22 15(8)
C21 N6 C18 Pd2 1(5)
C21 N6 C18 N5 -164(4)
C21 N6 C20 C19 177(5)
C21 N7 C25 C24 -9(6)
C21 C22 C23 O2 174(5)
C21 C22 C23 C24 -7(7)
C22 C23 C24 C25 -11(8)
C23 C24 C25 N7 20(6)
C25 N7 C21 N6 -177(4)
C25 N7 C21 C22 -12(6)
C26 O2 C23 C22 5(8)
C26 O2 C23 C24 -174(4)
C1 Pd1 N4 C13 177(21)
C1 Pd1 C4 N1 0(4)
C1 Pd1 C4 N2 -169(3)
C1 Pd1 N3 C7 33(7)
C1 Pd1 N3 C11 -134(4)
C1 C2 C3 N1 -60(5)
Pd1 C1 C2 C3 69(4)
Pd1 N4 C13 C14 -154(13)
Pd1 N3 C11 C10 176(3)
O1 C9 C8 C7 178(5)
O1 C9 C10 C11 -176(6)
N1 C5 C6 N2 -24(5)
N2 C7 N3 Pd1 6(5)
N2 C7 N3 C11 175(4)
C2 C1 Pd1 N4 153(3)
C2 C1 Pd1 C4 -33(3)
C2 C1 Pd1 N3 -69(5)
C3 N1 C4 Pd1 5(6)
C3 N1 C4 N2 175(4)
C3 N1 C5 C6 -170(4)
N4 Pd1 C4 N1 124(11)
N4 Pd1 C4 N2 -45(14)
N4 Pd1 N3 C7 171(3)
N4 Pd1 N3 C11 4(5)
C4 Pd1 N4 C13 53(29)
C4 Pd1 N3 C7 -4(3)
C4 Pd1 N3 C11 -171(5)
C4 N1 C3 C2 21(5)
C4 N1 C5 C6 32(5)
C4 N2 C6 C5 8(6)
C4 N2 C7 C8 178(4)
C4 N2 C7 N3 -5(6)
C5 N1 C3 C2 -133(4)
C5 N1 C4 Pd1 164(4)
C5 N1 C4 N2 -26(4)
C6 N2 C4 Pd1 -176(3)
C6 N2 C4 N1 12(5)
C6 N2 C7 C8 -5(8)
C6 N2 C7 N3 172(5)
C9 C8 C7 N2 -179(5)
C9 C8 C7 N3 4(8)
C8 C9 C10 C11 1(9)
C8 C7 N3 Pd1 -177(4)
C8 C7 N3 C11 -8(8)
C7 N2 C4 Pd1 1(5)
C7 N2 C4 N1 -171(4)
C7 N2 C6 C5 -169(5)
C7 N3 C11 C10 9(7)
N3 Pd1 N4 C13 8(21)
N3 Pd1 C4 N1 170(4)
N3 Pd1 C4 N2 1(3)
N3 C11 C10 C9 -5(8)
C10 C9 C8 C7 0(10)
C12 O1 C9 C8 171(7)
C12 O1 C9 C10 -12(11)
